data_7021611
loop_
_publ_author_name
'Moriuchi, Toshiyuki'
'Ikeuchi, Kousuke'
'Hirao, Toshikazu'

_publ_section_title
;
 Synthesis of vanadium(v) hydrazido complexes with
 tris(2-hydroxyphenyl)amine ligands.
;
_journal_issue 33
_journal_name_full 'Dalton transactions (Cambridge, England : 2003)'
_journal_page_first 11824
_journal_page_last 11830
_journal_paper_doi 10.1039/c3dt50533b
_journal_volume 42
_journal_year 2013
_chemical_formula_moiety 'C42 H42 F2 N8 O6 V2'
_chemical_formula_sum 'C42 H42 F2 N8 O6 V2'
_chemical_formula_weight 894.72
_chemical_name_systematic
;
?
;
_space_group_IT_number 4
_symmetry_cell_setting monoclinic
_symmetry_Int_Tables_number 4
_symmetry_space_group_name_Hall 'P 2yb'
_symmetry_space_group_name_H-M 'P 1 21 1'
_atom_sites_solution_hydrogens geom
_atom_sites_solution_primary direct
_atom_sites_solution_secondary difmap
_audit_creation_method SHELXL-97
_cell_angle_alpha 90.00
_cell_angle_beta 102.631(3)
_cell_angle_gamma 90.00
_cell_formula_units_Z 2
_cell_length_a 9.3304(11)
_cell_length_b 18.403(2)
_cell_length_c 12.1985(14)
_cell_measurement_reflns_used 8300
_cell_measurement_temperature 123(2)
_cell_measurement_theta_max 27.46
_cell_measurement_theta_min 3.10
_cell_volume 2043.9(4)
_computing_cell_refinement 'Rigaku/RAPID Diffractometer Control'
_computing_data_collection 'Rigaku/RAPID Diffractometer Control'
_computing_publication_material 'SHELXL-97 and modified'
_computing_structure_refinement 'SHELXL-97 (Sheldrick, 1997)'
_computing_structure_solution 'SHELXS-97 (Sheldrick, 1990)'
_diffrn_ambient_temperature 123(2)
_diffrn_detector_area_resol_mean 10.00
_diffrn_measured_fraction_theta_full 0.998
_diffrn_measured_fraction_theta_max 0.998
_diffrn_measurement_device_type 'Rigaku R-AXIS RAPID'
_diffrn_measurement_method \w
_diffrn_radiation_detector 'imaging plate'
_diffrn_radiation_monochromator graphite
_diffrn_radiation_source 'fine-focus sealed tube'
_diffrn_radiation_type MoK\a
_diffrn_radiation_wavelength 0.71075
_diffrn_reflns_av_R_equivalents 0.1343
_diffrn_reflns_av_sigmaI/netI 0.1701
_diffrn_reflns_limit_h_max 11
_diffrn_reflns_limit_h_min -11
_diffrn_reflns_limit_k_max 20
_diffrn_reflns_limit_k_min -21
_diffrn_reflns_limit_l_max 14
_diffrn_reflns_limit_l_min -14
_diffrn_reflns_number 16022
_diffrn_reflns_theta_full 25.00
_diffrn_reflns_theta_max 25.00
_diffrn_reflns_theta_min 3.10
_exptl_absorpt_coefficient_mu 0.525
_exptl_absorpt_correction_T_max 0.9592
_exptl_absorpt_correction_T_min 0.9254
_exptl_absorpt_correction_type multi-scan
_exptl_absorpt_process_details
;
Higashi, T. (1999). Abscor - Empirical Absorption Correction based on
Fourier Series Approximation. Rigaku Corporation, Tokyo, Japan.
;
_exptl_crystal_colour brown
_exptl_crystal_density_diffrn 1.454
_exptl_crystal_density_method 'not measured'
_exptl_crystal_description block
_exptl_crystal_F_000 924
_exptl_crystal_size_max 0.15
_exptl_crystal_size_mid 0.15
_exptl_crystal_size_min 0.08
_refine_diff_density_max 1.468
_refine_diff_density_min -0.459
_refine_diff_density_rms 0.089
_refine_ls_abs_structure_details 'Flack H D (1983), Acta Cryst. A39, 876-881'
_refine_ls_abs_structure_Flack 0.03(4)
_refine_ls_extinction_method none
_refine_ls_goodness_of_fit_ref 0.970
_refine_ls_hydrogen_treatment constr
_refine_ls_matrix_type full
_refine_ls_number_parameters 561
_refine_ls_number_reflns 6731
_refine_ls_number_restraints 1
_refine_ls_restrained_S_all 0.970
_refine_ls_R_factor_all 0.1353
_refine_ls_R_factor_gt 0.0742
_refine_ls_shift/su_max 0.000
_refine_ls_shift/su_mean 0.000
_refine_ls_structure_factor_coef Fsqd
_refine_ls_weighting_details 'calc w=1/[\s^2^(Fo^2^)+(0.0826P)^2^+0.0000P] where P=(Fo^2^+2Fc^2^)/3'
_refine_ls_weighting_scheme calc
_refine_ls_wR_factor_gt 0.1511
_refine_ls_wR_factor_ref 0.1803
_reflns_number_gt 4016
_reflns_number_total 6731
_reflns_threshold_expression >2sigma(I)
_cod_data_source_file c3dt50533b.txt
_cod_data_source_block 4dDMH4d(CCDC-925608)
_cod_original_sg_symbol_H-M 'P 21'
_cod_database_code 7021611

loop_
_symmetry_equiv_pos_as_xyz
'x, y, z'
'-x, y+1/2, -z'

loop_
_atom_site_label
_atom_site_type_symbol
_atom_site_fract_x
_atom_site_fract_y
_atom_site_fract_z
_atom_site_U_iso_or_equiv
_atom_site_adp_type
_atom_site_occupancy
_atom_site_symmetry_multiplicity
_atom_site_calc_flag
_atom_site_refinement_flags
_atom_site_disorder_assembly
_atom_site_disorder_group
V1 V 1.06514(16) 0.86645(8) 0.69344(11) 0.0278(4) Uani 1 1 d . . .
V2 V 0.72608(15) 1.08792(7) 0.77000(11) 0.0261(4) Uani 1 1 d . . .
F1A F 1.5251(10) 0.7796(5) 0.6824(7) 0.051(3) Uani 0.667(15) 1 d P A 1
F1B F 0.726(2) 0.6900(10) 0.5426(15) 0.065(8) Uani 0.333(15) 1 d P A 2
F2A F 1.2139(14) 1.1178(6) 0.9357(10) 0.063(5) Uani 0.525(16) 1 d P B 3
F2B F 0.5026(19) 1.3068(10) 0.8392(13) 0.092(7) Uani 0.475(16) 1 d P B 4
O1 O 1.2508(7) 0.8281(3) 0.6822(5) 0.0344(15) Uani 1 1 d . . .
O2 O 1.1276(6) 0.9260(3) 0.8224(4) 0.0284(14) Uani 1 1 d . . .
O3 O 0.9466(7) 0.7907(3) 0.6245(4) 0.0315(15) Uani 1 1 d . . .
O4 O 0.9212(6) 1.1102(3) 0.8501(5) 0.0271(14) Uani 1 1 d . . .
O5 O 0.5892(6) 1.0672(3) 0.6343(4) 0.0277(14) Uani 1 1 d . . .
O6 O 0.6414(7) 1.1767(3) 0.8067(4) 0.0261(14) Uani 1 1 d . . .
N1 N 1.1012(8) 0.7831(4) 0.8368(5) 0.0267(17) Uani 1 1 d . . .
N2 N 1.0643(8) 0.9262(4) 0.5911(6) 0.0290(17) Uani 1 1 d . . .
N3 N 1.0743(9) 0.9796(4) 0.5215(6) 0.042(2) Uani 1 1 d . . .
N4 N 0.7990(7) 1.1640(4) 0.6462(5) 0.0238(16) Uani 1 1 d . . .
N5 N 0.6598(8) 1.0390(4) 0.8653(6) 0.0290(18) Uani 1 1 d . . .
N6 N 0.5970(10) 1.0060(5) 0.9365(7) 0.049(2) Uani 1 1 d . . .
N7 N 0.8374(8) 0.9170(4) 0.7041(5) 0.0282(17) Uani 1 1 d . . .
N8 N 0.8602(8) 0.9981(4) 0.7185(6) 0.0285(17) Uani 1 1 d . . .
H8A H 0.8761 1.0132 0.6503 0.034 Uiso 1 1 calc R . .
H8B H 0.9497 1.0020 0.7680 0.034 Uiso 1 1 calc R . .
C1 C 1.2539(10) 0.7579(5) 0.8451(7) 0.031(2) Uani 1 1 d . . .
C2 C 1.3220(10) 0.7827(5) 0.7631(7) 0.028(2) Uani 1 1 d . A .
C3 C 1.4629(11) 0.7589(5) 0.7655(8) 0.036(2) Uani 1 1 d . . .
H3B H 1.5095 0.7741 0.7076 0.043 Uiso 0.333(15) 1 calc PR A 2
C4 C 1.5384(11) 0.7140(5) 0.8483(9) 0.045(3) Uani 1 1 d . A .
H4 H 1.6353 0.6986 0.8474 0.054 Uiso 1 1 calc R . .
C5 C 1.4699(11) 0.6912(6) 0.9347(8) 0.044(3) Uani 1 1 d . . .
H5 H 1.5201 0.6609 0.9940 0.052 Uiso 1 1 calc R A .
C6 C 1.3272(11) 0.7141(5) 0.9307(8) 0.040(2) Uani 1 1 d . A .
H6 H 1.2791 0.6992 0.9881 0.048 Uiso 1 1 calc R . .
C7 C 1.0856(10) 0.8257(5) 0.9364(7) 0.029(2) Uani 1 1 d . . .
C8 C 1.1085(10) 0.8998(5) 0.9231(7) 0.032(2) Uani 1 1 d . . .
C9 C 1.0989(11) 0.9477(6) 1.0090(7) 0.038(2) Uani 1 1 d . . .
H9 H 1.1123 0.9985 1.0011 0.046 Uiso 1 1 calc R . .
C10 C 1.0688(11) 0.9186(6) 1.1077(7) 0.042(3) Uani 1 1 d . . .
H10 H 1.0621 0.9508 1.1673 0.051 Uiso 1 1 calc R . .
C11 C 1.0484(11) 0.8452(5) 1.1219(8) 0.038(3) Uani 1 1 d . . .
H11 H 1.0290 0.8271 1.1902 0.046 Uiso 1 1 calc R . .
C12 C 1.0568(11) 0.7983(5) 1.0345(7) 0.033(2) Uani 1 1 d . . .
H12 H 1.0428 0.7475 1.0422 0.040 Uiso 1 1 calc R . .
C13 C 0.9937(9) 0.7252(5) 0.7982(7) 0.027(2) Uani 1 1 d . . .
C14 C 0.9160(10) 0.7326(5) 0.6858(7) 0.029(2) Uani 1 1 d . A .
C15 C 0.8060(10) 0.6833(5) 0.6411(8) 0.034(2) Uani 1 1 d . . .
H15 H 0.7475 0.6907 0.5678 0.041 Uiso 0.667(15) 1 calc PR A 1
C16 C 0.7812(10) 0.6234(5) 0.7033(7) 0.031(2) Uani 1 1 d . A .
H16 H 0.7080 0.5890 0.6717 0.037 Uiso 1 1 calc R . .
C17 C 0.8629(11) 0.6137(5) 0.8113(8) 0.038(3) Uani 1 1 d . . .
H17 H 0.8452 0.5724 0.8531 0.046 Uiso 1 1 calc R A .
C18 C 0.9740(11) 0.6649(5) 0.8614(8) 0.034(2) Uani 1 1 d . A .
H18 H 1.0318 0.6578 0.9350 0.040 Uiso 1 1 calc R . .
C19 C 1.1789(12) 1.0359(5) 0.5642(8) 0.045(3) Uani 1 1 d . . .
H19A H 1.2776 1.0148 0.5853 0.054 Uiso 1 1 calc R . .
H19B H 1.1535 1.0582 0.6304 0.054 Uiso 1 1 calc R . .
H19C H 1.1769 1.0729 0.5062 0.054 Uiso 1 1 calc R . .
C20 C 1.0396(12) 0.9656(6) 0.4005(7) 0.050(3) Uani 1 1 d . . .
H20A H 0.9377 0.9490 0.3773 0.060 Uiso 1 1 calc R . .
H20B H 1.1056 0.9281 0.3830 0.060 Uiso 1 1 calc R . .
H20C H 1.0521 1.0104 0.3603 0.060 Uiso 1 1 calc R . .
C21 C 0.9578(9) 1.1762(5) 0.6881(7) 0.029(2) Uani 1 1 d . . .
C22 C 1.0135(10) 1.1447(5) 0.7961(7) 0.030(2) Uani 1 1 d . B .
C23 C 1.1615(9) 1.1501(5) 0.8406(8) 0.031(2) Uani 1 1 d . . .
H23 H 1.2017 1.1271 0.9102 0.037 Uiso 0.475(16) 1 calc PR B 4
C24 C 1.2546(11) 1.1888(5) 0.7860(8) 0.039(2) Uani 1 1 d . B .
H24 H 1.3566 1.1927 0.8184 0.047 Uiso 1 1 calc R . .
C25 C 1.1955(11) 1.2213(5) 0.6840(8) 0.036(2) Uani 1 1 d . . .
H25 H 1.2586 1.2471 0.6463 0.044 Uiso 1 1 calc R B .
C26 C 1.0488(10) 1.2174(5) 0.6357(7) 0.032(2) Uani 1 1 d . B .
H26 H 1.0097 1.2424 0.5676 0.038 Uiso 1 1 calc R . .
C27 C 0.7523(10) 1.1286(5) 0.5394(6) 0.025(2) Uani 1 1 d . . .
C28 C 0.6328(9) 1.0808(5) 0.5350(6) 0.030(2) Uani 1 1 d . . .
C29 C 0.5656(10) 1.0434(5) 0.4388(6) 0.033(2) Uani 1 1 d . . .
H29 H 0.4864 1.0109 0.4384 0.039 Uiso 1 1 calc R . .
C30 C 0.6213(10) 1.0564(5) 0.3404(7) 0.034(2) Uani 1 1 d . . .
H30 H 0.5770 1.0326 0.2723 0.041 Uiso 1 1 calc R . .
C31 C 0.7377(11) 1.1024(5) 0.3422(7) 0.037(2) Uani 1 1 d . . .
H31 H 0.7725 1.1097 0.2754 0.044 Uiso 1 1 calc R . .
C32 C 0.8068(10) 1.1393(5) 0.4416(7) 0.032(2) Uani 1 1 d . . .
H32 H 0.8879 1.1707 0.4423 0.038 Uiso 1 1 calc R . .
C33 C 0.7147(9) 1.2322(5) 0.6511(7) 0.025(2) Uani 1 1 d . . .
C34 C 0.6399(9) 1.2345(5) 0.7396(7) 0.029(2) Uani 1 1 d . B .
C35 C 0.5677(10) 1.2967(5) 0.7502(8) 0.033(2) Uani 1 1 d . . .
H35 H 0.5226 1.3013 0.8126 0.040 Uiso 0.525(16) 1 calc PR B 3
C36 C 0.5555(10) 1.3537(5) 0.6765(8) 0.035(2) Uani 1 1 d . B .
H36 H 0.5011 1.3957 0.6870 0.042 Uiso 1 1 calc R . .
C37 C 0.6240(11) 1.3492(5) 0.5857(8) 0.041(3) Uani 1 1 d . . .
H37 H 0.6164 1.3878 0.5329 0.049 Uiso 1 1 calc R B .
C38 C 0.7037(10) 1.2867(5) 0.5746(7) 0.033(2) Uani 1 1 d . B .
H38 H 0.7506 1.2822 0.5133 0.040 Uiso 1 1 calc R . .
C39 C 0.6744(15) 0.9960(7) 1.0503(8) 0.065(4) Uani 1 1 d . . .
H39A H 0.7026 1.0434 1.0848 0.078 Uiso 1 1 calc R . .
H39B H 0.7627 0.9668 1.0518 0.078 Uiso 1 1 calc R . .
H39C H 0.6109 0.9708 1.0922 0.078 Uiso 1 1 calc R . .
C40 C 0.4515(12) 0.9755(7) 0.9021(11) 0.068(4) Uani 1 1 d . . .
H40A H 0.4513 0.9384 0.8445 0.082 Uiso 1 1 calc R . .
H40B H 0.3817 1.0141 0.8715 0.082 Uiso 1 1 calc R . .
H40C H 0.4227 0.9534 0.9671 0.082 Uiso 1 1 calc R . .
C41 C 0.7276(11) 0.9046(5) 0.5954(7) 0.040(2) Uani 1 1 d . . .
H41A H 0.6369 0.9311 0.5968 0.049 Uiso 1 1 calc R . .
H41B H 0.7061 0.8526 0.5861 0.049 Uiso 1 1 calc R . .
H41C H 0.7682 0.9220 0.5326 0.049 Uiso 1 1 calc R . .
C42 C 0.7703(11) 0.8897(5) 0.7959(7) 0.038(2) Uani 1 1 d . . .
H42A H 0.7477 0.8379 0.7844 0.045 Uiso 1 1 calc R . .
H42B H 0.6797 0.9167 0.7958 0.045 Uiso 1 1 calc R . .
H42C H 0.8394 0.8966 0.8682 0.045 Uiso 1 1 calc R . .

loop_
_atom_site_aniso_label
_atom_site_aniso_U_11
_atom_site_aniso_U_22
_atom_site_aniso_U_33
_atom_site_aniso_U_23
_atom_site_aniso_U_13
_atom_site_aniso_U_12
V1 0.0286(9) 0.0298(8) 0.0227(7) 0.0003(7) 0.0008(6) -0.0005(8)
V2 0.0189(8) 0.0327(9) 0.0236(7) 0.0011(7) -0.0019(6) 0.0007(7)
F1A 0.043(6) 0.049(6) 0.060(6) -0.002(5) 0.008(5) 0.003(5)
F1B 0.078(16) 0.072(15) 0.042(12) -0.003(9) 0.006(11) 0.010(12)
F2A 0.062(9) 0.061(9) 0.062(9) 0.002(6) 0.003(7) -0.007(6)
F2B 0.076(12) 0.121(15) 0.084(12) 0.000(10) 0.026(10) 0.032(10)
O1 0.035(4) 0.032(4) 0.037(4) -0.004(3) 0.012(3) -0.002(3)
O2 0.026(4) 0.035(4) 0.024(3) -0.005(3) 0.005(3) -0.008(3)
O3 0.042(4) 0.025(3) 0.024(3) 0.001(3) 0.002(3) 0.003(3)
O4 0.022(3) 0.029(3) 0.028(3) 0.002(3) 0.001(3) -0.004(3)
O5 0.030(4) 0.025(3) 0.028(3) -0.001(2) 0.006(3) 0.000(3)
O6 0.027(4) 0.022(3) 0.028(3) 0.000(3) 0.002(3) 0.001(3)
N1 0.022(4) 0.031(4) 0.022(4) -0.007(3) -0.006(3) 0.002(3)
N2 0.035(5) 0.020(4) 0.033(4) 0.006(3) 0.009(4) 0.000(3)
N3 0.051(6) 0.044(5) 0.026(4) -0.002(4) 0.001(4) -0.002(4)
N4 0.016(4) 0.040(5) 0.014(3) -0.003(3) 0.002(3) -0.001(3)
N5 0.023(4) 0.041(4) 0.025(4) 0.001(3) 0.010(4) -0.007(4)
N6 0.048(6) 0.060(6) 0.041(5) 0.010(4) 0.017(5) -0.003(5)
N7 0.021(4) 0.033(4) 0.028(4) -0.001(3) -0.002(3) -0.008(4)
N8 0.025(5) 0.028(4) 0.032(4) -0.001(3) 0.005(4) -0.003(3)
C1 0.016(5) 0.042(6) 0.028(5) -0.009(4) -0.009(4) 0.000(4)
C2 0.025(5) 0.040(6) 0.015(4) 0.005(4) -0.006(4) -0.004(4)
C3 0.025(6) 0.048(6) 0.033(5) -0.003(5) 0.002(5) -0.012(5)
C4 0.033(6) 0.043(6) 0.058(7) -0.009(5) 0.007(5) 0.007(5)
C5 0.036(6) 0.053(7) 0.037(6) -0.008(5) -0.003(5) 0.020(5)
C6 0.041(6) 0.040(6) 0.039(6) -0.002(5) 0.010(5) 0.012(5)
C7 0.024(5) 0.027(5) 0.036(5) -0.011(4) 0.004(4) 0.003(4)
C8 0.015(5) 0.053(7) 0.023(5) -0.010(4) -0.008(4) -0.005(4)
C9 0.038(6) 0.041(6) 0.030(5) -0.001(4) -0.004(5) -0.003(5)
C10 0.053(7) 0.052(7) 0.024(5) -0.002(5) 0.011(5) -0.003(5)
C11 0.042(6) 0.047(7) 0.029(5) 0.008(4) 0.014(5) 0.003(5)
C12 0.050(7) 0.025(5) 0.024(5) 0.006(4) 0.007(5) 0.004(5)
C13 0.015(5) 0.028(5) 0.035(5) -0.009(4) 0.001(4) 0.006(4)
C14 0.041(6) 0.026(5) 0.022(4) 0.004(4) 0.006(4) -0.002(4)
C15 0.031(6) 0.034(6) 0.030(5) -0.006(4) -0.007(4) 0.000(5)
C16 0.023(5) 0.032(5) 0.039(5) -0.018(4) 0.009(4) -0.007(4)
C17 0.049(7) 0.019(5) 0.052(6) 0.001(4) 0.023(6) 0.002(5)
C18 0.045(6) 0.019(5) 0.038(5) 0.002(4) 0.013(5) 0.008(4)
C19 0.049(7) 0.037(6) 0.054(7) 0.005(5) 0.018(6) 0.001(5)
C20 0.049(7) 0.073(8) 0.027(5) 0.008(5) 0.005(5) 0.011(6)
C21 0.009(5) 0.040(6) 0.037(5) -0.004(4) 0.000(4) -0.009(4)
C22 0.019(5) 0.044(6) 0.026(5) -0.005(4) 0.000(4) -0.008(4)
C23 0.015(5) 0.038(6) 0.034(5) 0.007(4) -0.006(4) 0.000(4)
C24 0.024(6) 0.046(6) 0.047(6) 0.000(5) 0.005(5) -0.006(5)
C25 0.034(7) 0.044(6) 0.034(5) -0.001(4) 0.013(5) -0.001(5)
C26 0.031(6) 0.039(6) 0.026(5) 0.004(4) 0.008(4) -0.005(5)
C27 0.025(5) 0.032(5) 0.014(4) 0.004(4) -0.005(4) -0.002(4)
C28 0.024(5) 0.042(6) 0.023(4) 0.004(4) 0.002(4) 0.002(5)
C29 0.037(6) 0.040(5) 0.014(4) 0.002(4) -0.009(4) 0.033(5)
C30 0.029(6) 0.038(6) 0.030(5) -0.001(4) -0.005(4) -0.002(4)
C31 0.039(6) 0.050(7) 0.021(4) -0.004(4) 0.007(4) 0.012(5)
C32 0.025(6) 0.033(5) 0.038(5) -0.002(4) 0.008(4) 0.000(4)
C33 0.020(5) 0.026(5) 0.028(5) 0.005(4) -0.001(4) 0.005(4)
C34 0.015(5) 0.034(5) 0.029(5) 0.002(4) -0.015(4) -0.006(4)
C35 0.032(6) 0.023(5) 0.044(6) -0.008(4) 0.005(5) 0.005(4)
C36 0.026(5) 0.017(5) 0.058(6) -0.002(4) 0.001(5) 0.002(4)
C37 0.040(6) 0.039(6) 0.039(5) 0.016(5) -0.003(5) -0.002(5)
C38 0.031(6) 0.031(6) 0.034(5) -0.002(4) 0.000(4) -0.002(5)
C39 0.099(11) 0.071(8) 0.025(6) 0.006(5) 0.012(6) -0.008(8)
C40 0.043(8) 0.074(9) 0.095(10) -0.003(7) 0.032(7) -0.028(7)
C41 0.032(6) 0.047(6) 0.032(5) -0.002(4) -0.016(5) 0.009(5)
C42 0.043(6) 0.028(5) 0.041(6) 0.000(4) 0.006(5) -0.002(4)

loop_
_atom_type_symbol
_atom_type_description
_atom_type_scat_dispersion_real
_atom_type_scat_dispersion_imag
_atom_type_scat_source
C C 0.0033 0.0016 'International Tables Vol C Tables 4.2.6.8 and 6.1.1.4'
H H 0.0000 0.0000 'International Tables Vol C Tables 4.2.6.8 and 6.1.1.4'
O O 0.0106 0.0060 'International Tables Vol C Tables 4.2.6.8 and 6.1.1.4'
N N 0.0061 0.0033 'International Tables Vol C Tables 4.2.6.8 and 6.1.1.4'
F F 0.0171 0.0103 'International Tables Vol C Tables 4.2.6.8 and 6.1.1.4'
V V 0.3005 0.5294 'International Tables Vol C Tables 4.2.6.8 and 6.1.1.4'

loop_
_geom_angle_atom_site_label_1
_geom_angle_atom_site_label_2
_geom_angle_atom_site_label_3
_geom_angle
N2 V1 O3 104.6(3)
N2 V1 O2 101.0(3)
O3 V1 O2 148.2(2)
N2 V1 O1 92.6(3)
O3 V1 O1 98.6(3)
O2 V1 O1 98.9(3)
N2 V1 N1 172.0(3)
O3 V1 N1 79.5(2)
O2 V1 N1 77.7(2)
O1 V1 N1 79.8(3)
N2 V1 N7 85.6(3)
O3 V1 N7 82.3(3)
O2 V1 N7 81.0(2)
O1 V1 N7 178.2(3)
N1 V1 N7 101.9(2)
N5 V2 O5 102.4(3)
N5 V2 O6 93.6(3)
O5 V2 O6 98.2(2)
N5 V2 O4 102.3(3)
O5 V2 O4 150.9(2)
O6 V2 O4 95.4(3)
N5 V2 N8 96.3(3)
O5 V2 N8 85.3(3)
O6 V2 N8 168.6(3)
O4 V2 N8 76.9(3)
N5 V2 N4 173.6(3)
O5 V2 N4 77.6(2)
O6 V2 N4 80.1(2)
O4 V2 N4 79.5(2)
N8 V2 N4 90.1(2)
C2 O1 V1 119.1(5)
C8 O2 V1 117.6(5)
C14 O3 V1 120.8(5)
C22 O4 V2 119.2(5)
C28 O5 V2 117.2(5)
C34 O6 V2 119.0(5)
C13 N1 C7 117.7(7)
C13 N1 C1 112.0(6)
C7 N1 C1 112.0(7)
C13 N1 V1 105.4(5)
C7 N1 V1 104.3(5)
C1 N1 V1 103.9(5)
N3 N2 V1 171.8(7)
N2 N3 C19 116.2(8)
N2 N3 C20 119.2(8)
C19 N3 C20 118.4(8)
C27 N4 C21 117.8(7)
C27 N4 C33 111.2(6)
C21 N4 C33 110.9(7)
C27 N4 V2 104.3(5)
C21 N4 V2 106.7(5)
C33 N4 V2 104.8(4)
N6 N5 V2 174.0(7)
N5 N6 C39 120.2(9)
N5 N6 C40 121.3(9)
C39 N6 C40 118.4(9)
C42 N7 C41 107.2(7)
C42 N7 N8 108.5(6)
C41 N7 N8 107.7(6)
C42 N7 V1 116.3(5)
C41 N7 V1 110.0(5)
N8 N7 V1 106.9(4)
N7 N8 V2 133.4(5)
N7 N8 H8A 103.9
V2 N8 H8A 103.9
N7 N8 H8B 103.9
V2 N8 H8B 103.9
H8A N8 H8B 105.4
C2 C1 C6 121.0(9)
C2 C1 N1 115.9(8)
C6 C1 N1 123.1(8)
O1 C2 C1 120.3(8)
O1 C2 C3 121.8(8)
C1 C2 C3 117.9(8)
F1A C3 C4 119.5(9)
F1A C3 C2 117.7(9)
C4 C3 C2 122.7(9)
C4 C3 H3B 118.6
C2 C3 H3B 118.6
C3 C4 C5 119.0(9)
C3 C4 H4 120.5
C5 C4 H4 120.5
C6 C5 C4 118.1(9)
C6 C5 H5 121.0
C4 C5 H5 121.0
C1 C6 C5 121.2(9)
C1 C6 H6 119.4
C5 C6 H6 119.4
C12 C7 C8 121.5(8)
C12 C7 N1 126.2(8)
C8 C7 N1 112.2(8)
O2 C8 C9 119.8(9)
O2 C8 C7 120.2(8)
C9 C8 C7 119.8(9)
C8 C9 C10 117.7(9)
C8 C9 H9 121.1
C10 C9 H9 121.1
C11 C10 C9 122.7(9)
C11 C10 H10 118.6
C9 C10 H10 118.6
C10 C11 C12 118.7(8)
C10 C11 H11 120.7
C12 C11 H11 120.7
C7 C12 C11 119.6(8)
C7 C12 H12 120.2
C11 C12 H12 120.2
C18 C13 C14 121.0(8)
C18 C13 N1 124.6(8)
C14 C13 N1 114.3(8)
O3 C14 C15 121.4(8)
O3 C14 C13 118.8(8)
C15 C14 C13 119.8(8)
F1B C15 C16 117.3(12)
F1B C15 C14 122.5(12)
C16 C15 C14 120.1(8)
C16 C15 H15 119.9
C14 C15 H15 119.9
C17 C16 C15 120.1(8)
C17 C16 H16 119.9
C15 C16 H16 119.9
C16 C17 C18 121.2(8)
C16 C17 H17 119.4
C18 C17 H17 119.4
C13 C18 C17 117.4(9)
C13 C18 H18 121.3
C17 C18 H18 121.3
N3 C19 H19A 109.5
N3 C19 H19B 109.5
H19A C19 H19B 109.5
N3 C19 H19C 109.5
H19A C19 H19C 109.5
H19B C19 H19C 109.5
N3 C20 H20A 109.5
N3 C20 H20B 109.5
H20A C20 H20B 109.5
N3 C20 H20C 109.5
H20A C20 H20C 109.5
H20B C20 H20C 109.5
C26 C21 C22 120.6(8)
C26 C21 N4 126.2(8)
C22 C21 N4 113.2(7)
O4 C22 C23 122.3(8)
O4 C22 C21 119.9(8)
C23 C22 C21 117.8(8)
F2A C23 C22 118.0(10)
F2A C23 C24 120.4(10)
C22 C23 C24 121.6(9)
C22 C23 H23 119.2
C24 C23 H23 119.2
C25 C24 C23 118.8(9)
C25 C24 H24 120.6
C23 C24 H24 120.6
C26 C25 C24 122.0(9)
C26 C25 H25 119.0
C24 C25 H25 119.0
C25 C26 C21 118.9(8)
C25 C26 H26 120.6
C21 C26 H26 120.6
C32 C27 C28 118.9(8)
C32 C27 N4 127.6(8)
C28 C27 N4 113.4(7)
O5 C28 C29 119.1(8)
O5 C28 C27 117.4(7)
C29 C28 C27 123.3(8)
C28 C29 C30 116.6(9)
C28 C29 H29 121.7
C30 C29 H29 121.7
C31 C30 C29 121.4(8)
C31 C30 H30 119.3
C29 C30 H30 119.3
C30 C31 C32 121.3(8)
C30 C31 H31 119.3
C32 C31 H31 119.3
C27 C32 C31 118.5(8)
C27 C32 H32 120.8
C31 C32 H32 120.8
C38 C33 C34 121.8(8)
C38 C33 N4 123.8(7)
C34 C33 N4 114.3(7)
O6 C34 C35 123.6(8)
O6 C34 C33 120.2(8)
C35 C34 C33 116.2(8)
C34 C35 F2B 120.6(11)
C34 C35 C36 123.9(8)
F2B C35 C36 115.5(10)
C34 C35 H35 118.1
C36 C35 H35 118.1
C35 C36 C37 119.3(8)
C35 C36 H36 120.3
C37 C36 H36 120.3
C38 C37 C36 118.1(8)
C38 C37 H37 120.9
C36 C37 H37 120.9
C33 C38 C37 120.4(8)
C33 C38 H38 119.8
C37 C38 H38 119.8
N6 C39 H39A 109.5
N6 C39 H39B 109.5
H39A C39 H39B 109.5
N6 C39 H39C 109.5
H39A C39 H39C 109.5
H39B C39 H39C 109.5
N6 C40 H40A 109.5
N6 C40 H40B 109.5
H40A C40 H40B 109.5
N6 C40 H40C 109.5
H40A C40 H40C 109.5
H40B C40 H40C 109.5
N7 C41 H41A 109.5
N7 C41 H41B 109.5
H41A C41 H41B 109.5
N7 C41 H41C 109.5
H41A C41 H41C 109.5
H41B C41 H41C 109.5
N7 C42 H42A 109.5
N7 C42 H42B 109.5
H42A C42 H42B 109.5
N7 C42 H42C 109.5
H42A C42 H42C 109.5
H42B C42 H42C 109.5

loop_
_geom_bond_atom_site_label_1
_geom_bond_atom_site_label_2
_geom_bond_distance
V1 N2 1.663(7)
V1 O3 1.862(6)
V1 O2 1.902(6)
V1 O1 1.903(6)
V1 N1 2.295(7)
V1 N7 2.349(7)
V2 N5 1.690(7)
V2 O5 1.895(6)
V2 O6 1.910(6)
V2 O4 1.913(6)
V2 N8 2.245(7)
V2 N4 2.270(7)
F1A C3 1.330(11)
F1B C15 1.276(19)
F2A C23 1.300(14)
F2B C35 1.368(16)
O1 C2 1.352(10)
O2 C8 1.367(10)
O3 C14 1.370(10)
O4 C22 1.352(10)
O5 C28 1.383(9)
O6 C34 1.340(10)
N1 C13 1.468(11)
N1 C7 1.481(10)
N1 C1 1.481(11)
N2 N3 1.315(10)
N3 C19 1.440(12)
N3 C20 1.462(11)
N4 C27 1.437(10)
N4 C21 1.475(10)
N4 C33 1.489(10)
N5 N6 1.300(10)
N6 C39 1.429(13)
N6 C40 1.444(13)
N7 C42 1.485(10)
N7 C41 1.505(10)
N7 N8 1.512(9)
N8 H8A 0.9200
N8 H8B 0.9200
C1 C2 1.376(11)
C1 C6 1.377(13)
C2 C3 1.379(12)
C3 C4 1.373(14)
C3 H3B 0.9500
C4 C5 1.412(13)
C4 H4 0.9500
C5 C6 1.387(13)
C5 H5 0.9500
C6 H6 0.9500
C7 C12 1.379(12)
C7 C8 1.395(12)
C8 C9 1.387(13)
C9 C10 1.401(12)
C9 H9 0.9500
C10 C11 1.382(13)
C10 H10 0.9500
C11 C12 1.387(12)
C11 H11 0.9500
C12 H12 0.9500
C13 C18 1.385(12)
C13 C14 1.411(12)
C14 C15 1.389(12)
C15 C16 1.385(12)
C15 H15 0.9500
C16 C17 1.381(13)
C16 H16 0.9500
C17 C18 1.435(13)
C17 H17 0.9500
C18 H18 0.9500
C19 H19A 0.9800
C19 H19B 0.9800
C19 H19C 0.9800
C20 H20A 0.9800
C20 H20B 0.9800
C20 H20C 0.9800
C21 C26 1.394(11)
C21 C22 1.429(12)
C22 C23 1.373(12)
C23 C24 1.400(12)
C23 H23 0.9500
C24 C25 1.381(13)
C24 H24 0.9500
C25 C26 1.369(13)
C25 H25 0.9500
C26 H26 0.9500
C27 C32 1.409(11)
C27 C28 1.412(12)
C28 C29 1.386(12)
C29 C30 1.429(12)
C29 H29 0.9500
C30 C31 1.374(13)
C30 H30 0.9500
C31 C32 1.416(12)
C31 H31 0.9500
C32 H32 0.9500
C33 C38 1.359(11)
C33 C34 1.408(11)
C34 C35 1.349(12)
C35 C36 1.369(12)
C35 H35 0.9500
C36 C37 1.397(12)
C36 H36 0.9500
C37 C38 1.392(13)
C37 H37 0.9500
C38 H38 0.9500
C39 H39A 0.9800
C39 H39B 0.9800
C39 H39C 0.9800
C40 H40A 0.9800
C40 H40B 0.9800
C40 H40C 0.9800
C41 H41A 0.9800
C41 H41B 0.9800
C41 H41C 0.9800
C42 H42A 0.9800
C42 H42B 0.9800
C42 H42C 0.9800

loop_
_geom_torsion_atom_site_label_1
_geom_torsion_atom_site_label_2
_geom_torsion_atom_site_label_3
_geom_torsion_atom_site_label_4
_geom_torsion
N2 V1 O1 C2 168.7(6)
O3 V1 O1 C2 -86.2(6)
O2 V1 O1 C2 67.1(6)
N1 V1 O1 C2 -8.6(6)
N2 V1 O2 C8 164.9(6)
O3 V1 O2 C8 22.0(9)
O1 V1 O2 C8 -100.7(6)
N1 V1 O2 C8 -23.2(6)
N7 V1 O2 C8 81.2(6)
N2 V1 O3 C14 -176.7(6)
O2 V1 O3 C14 -34.4(9)
O1 V1 O3 C14 88.3(6)
N1 V1 O3 C14 10.4(6)
N7 V1 O3 C14 -93.3(6)
N5 V2 O4 C22 174.7(6)
O5 V2 O4 C22 27.1(9)
O6 V2 O4 C22 -90.5(6)
N8 V2 O4 C22 81.0(6)
N4 V2 O4 C22 -11.6(6)
N5 V2 O5 C28 -161.3(6)
O6 V2 O5 C28 103.2(6)
O4 V2 O5 C28 -13.7(8)
N8 V2 O5 C28 -65.9(6)
N4 V2 O5 C28 25.3(6)
N5 V2 O6 C34 -168.7(6)
O5 V2 O6 C34 -65.6(6)
O4 V2 O6 C34 88.6(6)
N8 V2 O6 C34 41.4(16)
N4 V2 O6 C34 10.3(6)
O3 V1 N1 C13 -9.1(5)
O2 V1 N1 C13 148.6(5)
O1 V1 N1 C13 -109.9(5)
N7 V1 N1 C13 70.7(5)
O3 V1 N1 C7 -133.7(5)
O2 V1 N1 C7 24.0(5)
O1 V1 N1 C7 125.4(5)
N7 V1 N1 C7 -53.9(5)
O3 V1 N1 C1 108.9(5)
O2 V1 N1 C1 -93.5(5)
O1 V1 N1 C1 8.0(5)
N7 V1 N1 C1 -171.4(5)
O5 V2 N4 C27 -27.0(5)
O6 V2 N4 C27 -127.8(5)
O4 V2 N4 C27 134.8(5)
N8 V2 N4 C27 58.1(5)
O5 V2 N4 C21 -152.4(5)
O6 V2 N4 C21 106.8(5)
O4 V2 N4 C21 9.4(5)
N8 V2 N4 C21 -67.3(5)
O5 V2 N4 C33 89.9(5)
O6 V2 N4 C33 -10.8(5)
O4 V2 N4 C33 -108.2(5)
N8 V2 N4 C33 175.1(5)
N2 V1 N7 C42 -175.0(6)
O3 V1 N7 C42 79.7(6)
O2 V1 N7 C42 -73.1(6)
N1 V1 N7 C42 2.2(6)
N2 V1 N7 C41 63.0(6)
O3 V1 N7 C41 -42.3(5)
O2 V1 N7 C41 164.8(6)
N1 V1 N7 C41 -119.8(5)
N2 V1 N7 N8 -53.7(5)
O3 V1 N7 N8 -159.0(5)
O2 V1 N7 N8 48.2(4)
N1 V1 N7 N8 123.5(4)
C42 N7 N8 V2 -39.4(9)
C41 N7 N8 V2 76.3(8)
V1 N7 N8 V2 -165.6(4)
N5 V2 N8 N7 36.1(7)
O5 V2 N8 N7 -66.0(7)
O6 V2 N8 N7 -174.2(11)
O4 V2 N8 N7 137.3(7)
N4 V2 N8 N7 -143.5(7)
C13 N1 C1 C2 106.4(9)
C7 N1 C1 C2 -118.7(8)
V1 N1 C1 C2 -6.8(8)
C13 N1 C1 C6 -75.4(11)
C7 N1 C1 C6 59.4(11)
V1 N1 C1 C6 171.4(8)
V1 O1 C2 C1 7.5(11)
V1 O1 C2 C3 -173.6(7)
C6 C1 C2 O1 -177.3(8)
N1 C1 C2 O1 0.9(12)
C6 C1 C2 C3 3.7(13)
N1 C1 C2 C3 -178.0(8)
O1 C2 C3 F1A -2.8(13)
C1 C2 C3 F1A 176.1(9)
O1 C2 C3 C4 178.5(9)
C1 C2 C3 C4 -2.5(14)
F1A C3 C4 C5 -178.6(9)
C2 C3 C4 C5 0.0(15)
C3 C4 C5 C6 1.3(14)
C2 C1 C6 C5 -2.5(15)
N1 C1 C6 C5 179.4(8)
C4 C5 C6 C1 -0.1(15)
C13 N1 C7 C12 44.2(13)
C1 N1 C7 C12 -87.8(11)
V1 N1 C7 C12 160.5(8)
C13 N1 C7 C8 -137.8(8)
C1 N1 C7 C8 90.2(9)
V1 N1 C7 C8 -21.5(9)
V1 O2 C8 C9 -156.0(7)
V1 O2 C8 C7 18.3(11)
C12 C7 C8 O2 -175.8(8)
N1 C7 C8 O2 6.1(13)
C12 C7 C8 C9 -1.6(15)
N1 C7 C8 C9 -179.7(8)
O2 C8 C9 C10 175.5(8)
C7 C8 C9 C10 1.2(14)
C8 C9 C10 C11 -0.2(16)
C9 C10 C11 C12 -0.6(17)
C8 C7 C12 C11 0.8(15)
N1 C7 C12 C11 178.6(9)
C10 C11 C12 C7 0.2(15)
C7 N1 C13 C18 -61.8(11)
C1 N1 C13 C18 70.2(10)
V1 N1 C13 C18 -177.5(7)
C7 N1 C13 C14 122.6(8)
C1 N1 C13 C14 -105.4(8)
V1 N1 C13 C14 6.9(8)
V1 O3 C14 C15 167.0(6)
V1 O3 C14 C13 -9.9(10)
C18 C13 C14 O3 -175.7(7)
N1 C13 C14 O3 0.2(11)
C18 C13 C14 C15 7.4(13)
N1 C13 C14 C15 -176.7(8)
O3 C14 C15 F1B -1.6(17)
C13 C14 C15 F1B 175.3(13)
O3 C14 C15 C16 177.4(8)
C13 C14 C15 C16 -5.7(13)
F1B C15 C16 C17 -178.9(12)
C14 C15 C16 C17 2.0(13)
C15 C16 C17 C18 0.2(13)
C14 C13 C18 C17 -5.2(12)
N1 C13 C18 C17 179.4(8)
C16 C17 C18 C13 1.4(13)
C27 N4 C21 C26 60.6(12)
C33 N4 C21 C26 -69.0(10)
V2 N4 C21 C26 177.4(8)
C27 N4 C21 C22 -123.2(8)
C33 N4 C21 C22 107.2(8)
V2 N4 C21 C22 -6.4(8)
V2 O4 C22 C23 -167.4(7)
V2 O4 C22 C21 11.9(11)
C26 C21 C22 O4 174.3(8)
N4 C21 C22 O4 -2.1(12)
C26 C21 C22 C23 -6.4(13)
N4 C21 C22 C23 177.2(8)
O4 C22 C23 F2A 3.3(15)
C21 C22 C23 F2A -176.0(10)
O4 C22 C23 C24 -177.1(8)
C21 C22 C23 C24 3.7(14)
F2A C23 C24 C25 178.7(10)
C22 C23 C24 C25 -0.9(14)
C23 C24 C25 C26 0.8(14)
C24 C25 C26 C21 -3.5(14)
C22 C21 C26 C25 6.3(13)
N4 C21 C26 C25 -177.8(8)
C21 N4 C27 C32 -40.6(12)
C33 N4 C27 C32 89.0(10)
V2 N4 C27 C32 -158.6(8)
C21 N4 C27 C28 143.0(8)
C33 N4 C27 C28 -87.5(8)
V2 N4 C27 C28 24.9(8)
V2 O5 C28 C29 156.1(6)
V2 O5 C28 C27 -19.1(10)
C32 C27 C28 O5 175.2(7)
N4 C27 C28 O5 -8.0(11)
C32 C27 C28 C29 0.2(13)
N4 C27 C28 C29 177.0(8)
O5 C28 C29 C30 -176.2(7)
C27 C28 C29 C30 -1.2(13)
C28 C29 C30 C31 1.3(12)
C29 C30 C31 C32 -0.3(14)
C28 C27 C32 C31 0.8(13)
N4 C27 C32 C31 -175.4(8)
C30 C31 C32 C27 -0.8(13)
C27 N4 C33 C38 -54.5(11)
C21 N4 C33 C38 78.6(10)
V2 N4 C33 C38 -166.6(8)
C27 N4 C33 C34 122.5(8)
C21 N4 C33 C34 -104.4(8)
V2 N4 C33 C34 10.4(8)
V2 O6 C34 C35 171.8(7)
V2 O6 C34 C33 -7.3(10)
C38 C33 C34 O6 173.3(8)
N4 C33 C34 O6 -3.8(11)
C38 C33 C34 C35 -5.9(13)
N4 C33 C34 C35 177.0(7)
O6 C34 C35 F2B 6.6(16)
C33 C34 C35 F2B -174.2(12)
O6 C34 C35 C36 -174.4(9)
C33 C34 C35 C36 4.8(13)
C34 C35 C36 C37 -1.7(14)
F2B C35 C36 C37 177.4(12)
C35 C36 C37 C38 -0.6(13)
C34 C33 C38 C37 3.9(14)
N4 C33 C38 C37 -179.3(8)
C36 C37 C38 C33 -0.5(14)
